data_4076009
loop_
_publ_author_name
'Adams, Richard D.'
'Smith, Jack L.'

_publ_section_title
;
 Rhenium Carbonyl Complexes Containing Bridging SiPh3and SiPh2Ligands
;
_journal_issue 18
_journal_name_full Organometallics
_journal_page_first 4489
_journal_paper_doi 10.1021/om0504304
_journal_volume 24
_journal_year 2005
_chemical_absolute_configuration unk
_chemical_formula_moiety 'C38 H26 O8 Re2 Si2'
_chemical_formula_sum 'C38 H26 O8 Re2 Si2'
_chemical_formula_weight 1039.17
_space_group_IT_number 14
_symmetry_cell_setting monoclinic
_symmetry_space_group_name_Hall '-P 2ybc'
_symmetry_space_group_name_H-M 'P 1 21/c 1'
_atom_sites_solution_hydrogens geom
_atom_sites_solution_primary direct
_atom_sites_solution_secondary difmap
_audit_creation_method SHELXL-97
_cell_angle_alpha 90.00
_cell_angle_beta 93.6380(10)
_cell_angle_gamma 90.00
_cell_formula_units_Z 4
_cell_length_a 13.6837(6)
_cell_length_b 10.6083(5)
_cell_length_c 24.8274(11)
_cell_measurement_reflns_used 5210
_cell_measurement_temperature 296(2)
_cell_measurement_theta_max 28.29
_cell_measurement_theta_min 2.29
_cell_volume 3596.7(3)
_computing_cell_refinement 'SAINT+  V6.2 (Bruker, 2001)'
_computing_data_collection 'SMART V5.625 (Bruker, 2001)'
_computing_data_reduction 'SAINT+  V6.2'
_computing_molecular_graphics 'SHELXTL V6.1 (Sheldrick, 1997)'
_computing_publication_material 'SHELXTL V6.1'
_computing_structure_refinement 'SHELXL-97 (Sheldrick, 1997)'
_computing_structure_solution 'SHELXS-97 (Sheldrick, 1990)'
_diffrn_ambient_temperature 296(2)
_diffrn_measured_fraction_theta_full 1.000
_diffrn_measured_fraction_theta_max 1.000
_diffrn_measurement_device_type 'Bruker SMART APEX CCD diffractometer'
_diffrn_measurement_method 'omega scans'
_diffrn_radiation_monochromator graphite
_diffrn_radiation_source 'fine-focus sealed tube'
_diffrn_radiation_type MoK\a
_diffrn_radiation_wavelength 0.71073
_diffrn_reflns_av_R_equivalents 0.0269
_diffrn_reflns_av_sigmaI/netI 0.0235
_diffrn_reflns_limit_h_max 16
_diffrn_reflns_limit_h_min -16
_diffrn_reflns_limit_k_max 12
_diffrn_reflns_limit_k_min -12
_diffrn_reflns_limit_l_max 29
_diffrn_reflns_limit_l_min -29
_diffrn_reflns_number 28880
_diffrn_reflns_theta_full 25.03
_diffrn_reflns_theta_max 25.03
_diffrn_reflns_theta_min 1.49
_diffrn_standards_decay_% <1
_exptl_absorpt_coefficient_mu 6.843
_exptl_absorpt_correction_T_max 0.710
_exptl_absorpt_correction_T_min 0.452
_exptl_absorpt_correction_type multi-scan
_exptl_absorpt_process_details '(SADABS, Bruker, 1997)'
_exptl_crystal_colour colorless
_exptl_crystal_density_diffrn 1.919
_exptl_crystal_density_method 'not measured'
_exptl_crystal_description block
_exptl_crystal_F_000 1984
_exptl_crystal_size_max 0.20
_exptl_crystal_size_mid 0.07
_exptl_crystal_size_min 0.05
_refine_diff_density_max 0.861
_refine_diff_density_min -0.299
_refine_diff_density_rms 0.086
_refine_ls_abs_structure_details 'Flack H D (1983), Acta Cryst. A39, 876-881'
_refine_ls_abs_structure_Flack 0.029(7)
_refine_ls_extinction_method none
_refine_ls_goodness_of_fit_ref 1.040
_refine_ls_hydrogen_treatment mixed
_refine_ls_matrix_type full
_refine_ls_number_parameters 455
_refine_ls_number_reflns 6352
_refine_ls_number_restraints 0
_refine_ls_restrained_S_all 1.040
_refine_ls_R_factor_all 0.0251
_refine_ls_R_factor_gt 0.0207
_refine_ls_shift/su_max 0.002
_refine_ls_shift/su_mean 0.000
_refine_ls_structure_factor_coef Fsqd
_refine_ls_weighting_details 'calc w=1/[\s^2^(Fo^2^)+(0.0259P)^2^+0.9232P] where P=(Fo^2^+2Fc^2^)/3'
_refine_ls_weighting_scheme calc
_refine_ls_wR_factor_gt 0.0478
_refine_ls_wR_factor_ref 0.0497
_reflns_number_gt 5674
_reflns_number_total 6352
_reflns_threshold_expression >2sigma(I)
_cod_data_source_file om0504304si20050706_060510.cif
_cod_data_source_block Re2Si2H
_cod_depositor_comments
;
The following automatic conversions were performed:

'_symmetry_cell_setting' value 'Monoclinic' changed to 'monoclinic'
according to /home/saulius/struct/CIF-dictionaries/cif_core.dic
dictionary named 'cif_core.dic' version 2.4.1 from
2010-06-29.

'_exptl_absorpt_correction_type' value 'Multi-Scan'
changed to 'multi-scan' according to
/home/saulius/struct/CIF-dictionaries/cif_core.dic dictionary named
'cif_core.dic' version 2.4.1 from 2010-06-29.

Automatic conversion script
Id: cif_fix_values 1715 2011-07-08 13:25:40Z adriana 
;
_cod_original_sg_symbol_H-M P2(1)/c
_cod_database_code 4076009

loop_
_symmetry_equiv_pos_as_xyz
'x, y, z'
'-x, y+1/2, -z+1/2'
'-x, -y, -z'
'x, -y-1/2, z-1/2'

loop_
_atom_site_label
_atom_site_type_symbol
_atom_site_fract_x
_atom_site_fract_y
_atom_site_fract_z
_atom_site_U_iso_or_equiv
_atom_site_adp_type
_atom_site_occupancy
_atom_site_symmetry_multiplicity
_atom_site_calc_flag
_atom_site_refinement_flags
Re1 Re 0.787159(10) 0.208296(13) 0.206721(6) 0.03664(5) Uani 1 1 d .
Re2 Re 0.730752(9) 0.398938(12) 0.296862(5) 0.03149(5) Uani 1 1 d .
Si1 Si 0.71924(7) 0.43450(9) 0.19695(4) 0.0341(2) Uani 1 1 d .
Si2 Si 0.71702(7) 0.48120(9) 0.39432(4) 0.0348(2) Uani 1 1 d .
O11 O 1.0036(2) 0.2952(3) 0.22485(16) 0.0898(12) Uani 1 1 d .
O12 O 0.8549(2) 0.0640(3) 0.10884(12) 0.0682(9) Uani 1 1 d .
O13 O 0.8348(4) -0.0241(3) 0.27818(14) 0.1230(18) Uani 1 1 d .
O14 O 0.5778(2) 0.0896(3) 0.19991(14) 0.0801(10) Uani 1 1 d .
O21 O 0.9420(2) 0.5086(3) 0.30083(13) 0.0644(8) Uani 1 1 d .
O22 O 0.6298(2) 0.6598(3) 0.28609(11) 0.0581(7) Uani 1 1 d .
O23 O 0.5286(2) 0.2634(3) 0.29897(12) 0.0723(9) Uani 1 1 d .
O24 O 0.8093(2) 0.1635(3) 0.36239(12) 0.0677(9) Uani 1 1 d .
C11 C 0.9240(3) 0.2678(4) 0.21854(17) 0.0546(10) Uani 1 1 d .
C12 C 0.8279(3) 0.1158(3) 0.14532(16) 0.0457(9) Uani 1 1 d .
C13 C 0.8186(4) 0.0650(4) 0.25364(18) 0.0668(13) Uani 1 1 d .
C14 C 0.6511(3) 0.1375(4) 0.20055(16) 0.0494(10) Uani 1 1 d .
C21 C 0.8648(3) 0.4702(3) 0.29857(15) 0.0405(8) Uani 1 1 d .
C22 C 0.6672(3) 0.5654(4) 0.28854(14) 0.0395(8) Uani 1 1 d .
C23 C 0.6007(3) 0.3146(4) 0.29738(15) 0.0465(9) Uani 1 1 d .
C24 C 0.7831(3) 0.2468(4) 0.33654(15) 0.0465(9) Uani 1 1 d .
C31 C 0.5986(3) 0.4621(3) 0.15834(15) 0.0420(9) Uani 1 1 d .
C32 C 0.5083(3) 0.4262(4) 0.1757(2) 0.0637(12) Uani 1 1 d .
H32 H 0.5054 0.3891 0.2095 0.076 Uiso 1 1 calc R
C33 C 0.4219(3) 0.4441(5) 0.1441(2) 0.0775(15) Uani 1 1 d .
H33 H 0.3628 0.4174 0.1566 0.093 Uiso 1 1 calc R
C34 C 0.4234(4) 0.5002(5) 0.0954(2) 0.0794(16) Uani 1 1 d .
H34 H 0.3653 0.5126 0.0745 0.095 Uiso 1 1 calc R
C35 C 0.5097(4) 0.5382(5) 0.0768(2) 0.0835(16) Uani 1 1 d .
H35 H 0.5105 0.5771 0.0432 0.100 Uiso 1 1 calc R
C36 C 0.5965(3) 0.5196(4) 0.10741(17) 0.0654(12) Uani 1 1 d .
H36 H 0.6550 0.5459 0.0939 0.078 Uiso 1 1 calc R
C37 C 0.8034(3) 0.5580(3) 0.17158(14) 0.0417(9) Uani 1 1 d .
C38 C 0.8816(3) 0.5314(4) 0.14107(19) 0.0607(11) Uani 1 1 d .
H38 H 0.8955 0.4475 0.1338 0.073 Uiso 1 1 calc R
C39 C 0.9404(4) 0.6245(5) 0.1208(2) 0.0786(15) Uani 1 1 d .
H39 H 0.9925 0.6033 0.1003 0.094 Uiso 1 1 calc R
C40 C 0.9206(5) 0.7461(6) 0.1314(2) 0.0867(18) Uani 1 1 d .
H40 H 0.9596 0.8097 0.1184 0.104 Uiso 1 1 calc R
C41 C 0.8440(6) 0.7762(5) 0.1610(2) 0.119(3) Uani 1 1 d .
H41 H 0.8306 0.8603 0.1681 0.143 Uiso 1 1 calc R
C42 C 0.7858(5) 0.6832(4) 0.1807(2) 0.092(2) Uani 1 1 d .
H42 H 0.7333 0.7059 0.2006 0.111 Uiso 1 1 calc R
C43 C 0.7741(3) 0.6404(3) 0.41121(15) 0.0409(8) Uani 1 1 d .
C44 C 0.8175(3) 0.7237(3) 0.37680(16) 0.0453(9) Uani 1 1 d .
H44 H 0.8223 0.7013 0.3408 0.054 Uiso 1 1 calc R
C45 C 0.8541(3) 0.8396(4) 0.39468(18) 0.0550(10) Uani 1 1 d .
H45 H 0.8840 0.8928 0.3709 0.066 Uiso 1 1 calc R
C46 C 0.8464(3) 0.8758(4) 0.44711(19) 0.0584(11) Uani 1 1 d .
H46 H 0.8703 0.9538 0.4589 0.070 Uiso 1 1 calc R
C47 C 0.8034(3) 0.7969(4) 0.48217(18) 0.0613(12) Uani 1 1 d .
H47 H 0.7973 0.8215 0.5178 0.074 Uiso 1 1 calc R
C48 C 0.7688(3) 0.6805(4) 0.46475(16) 0.0531(10) Uani 1 1 d .
H48 H 0.7412 0.6270 0.4893 0.064 Uiso 1 1 calc R
C49 C 0.7828(3) 0.3738(3) 0.44582(14) 0.0388(8) Uani 1 1 d .
C50 C 0.8836(3) 0.3892(4) 0.45635(16) 0.0512(10) Uani 1 1 d .
H50 H 0.9157 0.4539 0.4394 0.061 Uiso 1 1 calc R
C51 C 0.9367(3) 0.3101(5) 0.49150(18) 0.0640(12) Uani 1 1 d .
H51 H 1.0039 0.3218 0.4975 0.077 Uiso 1 1 calc R
C52 C 0.8918(4) 0.2152(4) 0.51749(18) 0.0668(13) Uani 1 1 d .
H52 H 0.9281 0.1616 0.5406 0.080 Uiso 1 1 calc R
C53 C 0.7925(4) 0.1996(4) 0.50920(17) 0.0622(12) Uani 1 1 d .
H53 H 0.7611 0.1364 0.5275 0.075 Uiso 1 1 calc R
C54 C 0.7387(3) 0.2780(4) 0.47360(15) 0.0497(10) Uani 1 1 d .
H54 H 0.6715 0.2660 0.4683 0.060 Uiso 1 1 calc R
C55 C 0.5840(3) 0.4980(4) 0.41024(13) 0.0411(8) Uani 1 1 d .
C56 C 0.5438(3) 0.6166(4) 0.41946(16) 0.0520(10) Uani 1 1 d .
H56 H 0.5827 0.6882 0.4173 0.062 Uiso 1 1 calc R
C57 C 0.4471(3) 0.6293(5) 0.43181(17) 0.0654(13) Uani 1 1 d .
H57 H 0.4215 0.7090 0.4377 0.078 Uiso 1 1 calc R
C58 C 0.3890(3) 0.5254(6) 0.43539(17) 0.0702(14) Uani 1 1 d .
H58 H 0.3244 0.5344 0.4443 0.084 Uiso 1 1 calc R
C59 C 0.4256(3) 0.4081(5) 0.42582(17) 0.0645(12) Uani 1 1 d .
H59 H 0.3858 0.3375 0.4280 0.077 Uiso 1 1 calc R
C60 C 0.5220(3) 0.3947(4) 0.41283(15) 0.0498(10) Uani 1 1 d .
H60 H 0.5458 0.3147 0.4057 0.060 Uiso 1 1 calc R
H1 H 0.760(3) 0.313(3) 0.1579(15) 0.061(11) Uiso 1 1 d .

loop_
_atom_site_aniso_label
_atom_site_aniso_U_11
_atom_site_aniso_U_22
_atom_site_aniso_U_33
_atom_site_aniso_U_23
_atom_site_aniso_U_13
_atom_site_aniso_U_12
Re1 0.04449(9) 0.03043(8) 0.03553(9) 0.00036(6) 0.00663(6) 0.00604(6)
Re2 0.03306(8) 0.03175(8) 0.03000(8) -0.00086(6) 0.00451(6) 0.00046(5)
Si1 0.0399(5) 0.0301(5) 0.0327(5) 0.0009(4) 0.0046(4) 0.0013(4)
Si2 0.0376(5) 0.0355(5) 0.0316(5) -0.0007(4) 0.0054(4) 0.0009(4)
O11 0.0436(19) 0.105(3) 0.121(3) -0.028(2) 0.0063(19) -0.0009(18)
O12 0.098(2) 0.0590(18) 0.0500(18) -0.0070(15) 0.0225(17) 0.0179(17)
O13 0.241(5) 0.076(2) 0.054(2) 0.0167(19) 0.024(3) 0.080(3)
O14 0.071(2) 0.093(3) 0.078(2) -0.0192(19) 0.0216(18) -0.0313(19)
O21 0.0405(16) 0.0614(18) 0.092(2) -0.0128(17) 0.0079(15) -0.0109(14)
O22 0.0644(18) 0.0532(17) 0.0564(18) 0.0019(14) 0.0009(14) 0.0247(15)
O23 0.0559(19) 0.098(2) 0.064(2) -0.0057(18) 0.0107(15) -0.0356(18)
O24 0.111(3) 0.0453(17) 0.0471(17) 0.0043(15) 0.0045(17) 0.0219(17)
C11 0.047(2) 0.059(3) 0.058(3) -0.015(2) 0.006(2) 0.010(2)
C12 0.059(2) 0.039(2) 0.040(2) 0.0041(17) 0.0066(19) 0.0090(18)
C13 0.112(4) 0.044(2) 0.046(3) 0.004(2) 0.017(3) 0.031(2)
C14 0.055(3) 0.050(2) 0.044(2) -0.0061(19) 0.0094(19) -0.010(2)
C21 0.037(2) 0.039(2) 0.046(2) -0.0024(17) 0.0047(16) 0.0022(16)
C22 0.039(2) 0.047(2) 0.033(2) 0.0002(17) 0.0030(16) 0.0057(17)
C23 0.049(2) 0.059(2) 0.033(2) -0.0065(18) 0.0083(17) -0.011(2)
C24 0.066(3) 0.035(2) 0.039(2) -0.0058(18) 0.0058(19) 0.0017(18)
C31 0.047(2) 0.0358(19) 0.043(2) -0.0038(17) -0.0012(17) 0.0073(16)
C32 0.054(3) 0.060(3) 0.075(3) 0.014(2) -0.009(2) 0.001(2)
C33 0.050(3) 0.072(3) 0.108(4) 0.014(3) -0.019(3) -0.002(2)
C34 0.070(3) 0.068(3) 0.094(4) -0.007(3) -0.038(3) 0.010(3)
C35 0.100(4) 0.094(4) 0.052(3) 0.011(3) -0.025(3) 0.015(3)
C36 0.063(3) 0.082(3) 0.051(3) 0.006(2) 0.001(2) 0.008(2)
C37 0.052(2) 0.038(2) 0.034(2) 0.0100(16) 0.0026(17) -0.0058(17)
C38 0.061(3) 0.049(2) 0.073(3) 0.013(2) 0.019(2) 0.003(2)
C39 0.064(3) 0.089(4) 0.085(4) 0.022(3) 0.022(3) -0.011(3)
C40 0.126(5) 0.077(4) 0.059(3) 0.010(3) 0.019(3) -0.050(4)
C41 0.239(8) 0.040(3) 0.086(4) -0.009(3) 0.073(5) -0.049(4)
C42 0.162(6) 0.038(2) 0.085(4) -0.008(3) 0.074(4) -0.016(3)
C43 0.042(2) 0.040(2) 0.042(2) -0.0018(17) 0.0036(16) 0.0035(16)
C44 0.050(2) 0.044(2) 0.041(2) -0.0036(17) -0.0015(18) 0.0002(18)
C45 0.064(3) 0.039(2) 0.061(3) 0.004(2) -0.003(2) -0.004(2)
C46 0.063(3) 0.040(2) 0.070(3) -0.012(2) -0.007(2) -0.001(2)
C47 0.071(3) 0.061(3) 0.051(3) -0.023(2) 0.000(2) 0.004(2)
C48 0.065(3) 0.051(2) 0.044(2) -0.0041(19) 0.004(2) -0.004(2)
C49 0.046(2) 0.0380(19) 0.0323(19) -0.0015(16) 0.0051(16) 0.0068(16)
C50 0.049(2) 0.056(2) 0.048(2) 0.002(2) 0.0027(19) 0.0077(19)
C51 0.053(3) 0.078(3) 0.059(3) -0.007(3) -0.008(2) 0.019(2)
C52 0.084(4) 0.066(3) 0.049(3) 0.005(2) -0.005(2) 0.027(3)
C53 0.088(3) 0.049(2) 0.050(3) 0.012(2) 0.010(2) 0.009(2)
C54 0.059(2) 0.048(2) 0.042(2) 0.0018(18) 0.0034(19) 0.0050(19)
C55 0.042(2) 0.055(2) 0.0270(18) 0.0008(17) 0.0057(15) 0.0072(17)
C56 0.053(2) 0.059(3) 0.045(2) 0.002(2) 0.0112(19) 0.016(2)
C57 0.063(3) 0.083(3) 0.051(3) 0.004(2) 0.013(2) 0.030(3)
C58 0.050(3) 0.116(4) 0.046(3) 0.010(3) 0.018(2) 0.020(3)
C59 0.050(3) 0.094(4) 0.051(3) 0.009(2) 0.015(2) -0.007(2)
C60 0.048(2) 0.058(3) 0.044(2) 0.0039(19) 0.0057(18) 0.0032(19)

loop_
_atom_type_symbol
_atom_type_description
_atom_type_scat_dispersion_real
_atom_type_scat_dispersion_imag
_atom_type_scat_source
C C 0.0033 0.0016 'International Tables Vol C Tables 4.2.6.8 and 6.1.1.4'
H H 0.0000 0.0000 'International Tables Vol C Tables 4.2.6.8 and 6.1.1.4'
O O 0.0106 0.0060 'International Tables Vol C Tables 4.2.6.8 and 6.1.1.4'
Si Si 0.0817 0.0704 'International Tables Vol C Tables 4.2.6.8 and 6.1.1.4'
Re Re -1.0185 7.2310 'International Tables Vol C Tables 4.2.6.8 and 6.1.1.4'

loop_
_geom_angle_atom_site_label_1
_geom_angle_atom_site_label_2
_geom_angle_atom_site_label_3
_geom_angle
C12 Re1 C13 90.67(16)
C12 Re1 C11 87.75(17)
C13 Re1 C11 89.4(2)
C12 Re1 C14 93.62(16)
C13 Re1 C14 85.6(2)
C11 Re1 C14 174.75(17)
C12 Re1 Si1 121.37(11)
C13 Re1 Si1 147.94(12)
C11 Re1 Si1 92.82(12)
C14 Re1 Si1 90.80(12)
C12 Re1 Re2 170.64(11)
C13 Re1 Re2 97.54(12)
C11 Re1 Re2 87.83(11)
C14 Re1 Re2 91.52(11)
Si1 Re1 Re2 50.66(2)
C12 Re1 H1 80.0(13)
C13 Re1 H1 170.1(13)
C11 Re1 H1 93.3(12)
C14 Re1 H1 92.0(12)
Si1 Re1 H1 41.4(13)
Re2 Re1 H1 92.1(13)
C22 Re2 C21 93.57(14)
C22 Re2 C23 90.82(16)
C21 Re2 C23 175.46(15)
C22 Re2 C24 156.27(15)
C21 Re2 C24 89.71(15)
C23 Re2 C24 85.81(16)
C22 Re2 Si1 76.23(10)
C21 Re2 Si1 87.92(11)
C23 Re2 Si1 94.24(11)
C24 Re2 Si1 127.42(11)
C22 Re2 Si2 74.85(10)
C21 Re2 Si2 88.48(11)
C23 Re2 Si2 91.57(10)
C24 Re2 Si2 81.76(11)
Si1 Re2 Si2 150.56(3)
C22 Re2 Re1 128.80(10)
C21 Re2 Re1 89.53(10)
C23 Re2 Re1 88.60(11)
C24 Re2 Re1 74.66(10)
Si1 Re2 Re1 52.81(2)
Si2 Re2 Re1 156.34(2)
C31 Si1 C37 104.93(16)
C31 Si1 Re2 121.79(12)
C37 Si1 Re2 115.83(12)
C31 Si1 Re1 119.53(11)
C37 Si1 Re1 117.09(12)
Re2 Si1 Re1 76.53(3)
C31 Si1 H1 97.9(12)
C37 Si1 H1 95.9(12)
Re2 Si1 H1 116.2(12)
Re1 Si1 H1 39.7(12)
C55 Si2 C43 104.92(16)
C55 Si2 C49 109.69(16)
C43 Si2 C49 102.40(16)
C55 Si2 Re2 110.75(11)
C43 Si2 Re2 116.96(12)
C49 Si2 Re2 111.59(11)
O11 C11 Re1 176.3(4)
O12 C12 Re1 177.5(4)
O13 C13 Re1 175.2(4)
O14 C14 Re1 174.0(4)
O21 C21 Re2 178.0(4)
O22 C22 Re2 176.9(3)
O23 C23 Re2 177.3(4)
O24 C24 Re2 174.8(3)
C32 C31 C36 115.6(4)
C32 C31 Si1 124.7(3)
C36 C31 Si1 119.6(3)
C31 C32 C33 121.9(5)
C31 C32 H32 119.1
C33 C32 H32 119.1
C34 C33 C32 120.4(5)
C34 C33 H33 119.8
C32 C33 H33 119.8
C33 C34 C35 119.9(5)
C33 C34 H34 120.0
C35 C34 H34 120.0
C34 C35 C36 120.4(5)
C34 C35 H35 119.8
C36 C35 H35 119.8
C35 C36 C31 121.7(5)
C35 C36 H36 119.2
C31 C36 H36 119.2
C42 C37 C38 116.1(4)
C42 C37 Si1 120.2(3)
C38 C37 Si1 123.7(3)
C37 C38 C39 122.7(4)
C37 C38 H38 118.6
C39 C38 H38 118.6
C40 C39 C38 118.8(5)
C40 C39 H39 120.6
C38 C39 H39 120.6
C39 C40 C41 120.2(5)
C39 C40 H40 119.9
C41 C40 H40 119.9
C40 C41 C42 120.6(5)
C40 C41 H41 119.7
C42 C41 H41 119.7
C37 C42 C41 121.6(5)
C37 C42 H42 119.2
C41 C42 H42 119.2
C44 C43 C48 116.1(3)
C44 C43 Si2 128.1(3)
C48 C43 Si2 115.7(3)
C43 C44 C45 121.7(4)
C43 C44 H44 119.1
C45 C44 H44 119.1
C46 C45 C44 120.3(4)
C46 C45 H45 119.8
C44 C45 H45 119.8
C45 C46 C47 119.7(4)
C45 C46 H46 120.1
C47 C46 H46 120.1
C46 C47 C48 120.0(4)
C46 C47 H47 120.0
C48 C47 H47 120.0
C47 C48 C43 122.0(4)
C47 C48 H48 119.0
C43 C48 H48 119.0
C54 C49 C50 116.6(3)
C54 C49 Si2 124.9(3)
C50 C49 Si2 118.5(3)
C51 C50 C49 121.3(4)
C51 C50 H50 119.3
C49 C50 H50 119.3
C52 C51 C50 120.8(4)
C52 C51 H51 119.6
C50 C51 H51 119.6
C51 C52 C53 119.4(4)
C51 C52 H52 120.3
C53 C52 H52 120.3
C52 C53 C54 120.2(4)
C52 C53 H53 119.9
C54 C53 H53 119.9
C49 C54 C53 121.7(4)
C49 C54 H54 119.2
C53 C54 H54 119.2
C60 C55 C56 117.0(3)
C60 C55 Si2 122.2(3)
C56 C55 Si2 120.8(3)
C57 C56 C55 121.0(4)
C57 C56 H56 119.5
C55 C56 H56 119.5
C58 C57 C56 120.3(4)
C58 C57 H57 119.8
C56 C57 H57 119.8
C57 C58 C59 120.2(4)
C57 C58 H58 119.9
C59 C58 H58 119.9
C58 C59 C60 119.9(4)
C58 C59 H59 120.1
C60 C59 H59 120.1
C59 C60 C55 121.5(4)
C59 C60 H60 119.2
C55 C60 H60 119.2

loop_
_geom_bond_atom_site_label_1
_geom_bond_atom_site_label_2
_geom_bond_distance
Re1 C12 1.925(4)
Re1 C13 1.947(4)
Re1 C11 1.981(4)
Re1 C14 2.004(4)
Re1 Si1 2.5792(9)
Re1 Re2 3.1486(2)
Re1 H1 1.67(4)
Re2 C22 1.974(4)
Re2 C21 1.982(4)
Re2 C23 1.993(4)
Re2 C24 2.000(4)
Re2 Si1 2.5041(10)
Re2 Si2 2.5901(9)
Si1 C31 1.879(4)
Si1 C37 1.879(4)
Si1 H1 1.73(4)
Si2 C55 1.895(4)
Si2 C43 1.896(4)
Si2 C49 1.897(4)
O11 C11 1.128(5)
O12 C12 1.140(4)
O13 C13 1.139(5)
O14 C14 1.124(5)
O21 C21 1.130(4)
O22 C22 1.124(4)
O23 C23 1.129(4)
O24 C24 1.137(4)
C31 C32 1.388(6)
C31 C36 1.403(5)
C32 C33 1.389(6)
C32 H32 0.9300
C33 C34 1.350(7)
C33 H33 0.9300
C34 C35 1.356(7)
C34 H34 0.9300
C35 C36 1.384(6)
C35 H35 0.9300
C36 H36 0.9300
C37 C42 1.371(5)
C37 C38 1.379(5)
C38 C39 1.388(6)
C38 H38 0.9300
C39 C40 1.349(7)
C39 H39 0.9300
C40 C41 1.355(8)
C40 H40 0.9300
C41 C42 1.376(6)
C41 H41 0.9300
C42 H42 0.9300
C43 C44 1.389(5)
C43 C48 1.402(5)
C44 C45 1.390(5)
C44 H44 0.9300
C45 C46 1.368(6)
C45 H45 0.9300
C46 C47 1.368(6)
C46 H46 0.9300
C47 C48 1.382(5)
C47 H47 0.9300
C48 H48 0.9300
C49 C54 1.387(5)
C49 C50 1.397(5)
C50 C51 1.383(6)
C50 H50 0.9300
C51 C52 1.363(6)
C51 H51 0.9300
C52 C53 1.370(6)
C52 H52 0.9300
C53 C54 1.390(5)
C53 H53 0.9300
C54 H54 0.9300
C55 C60 1.390(5)
C55 C56 1.398(5)
C56 C57 1.384(6)
C56 H56 0.9300
C57 C58 1.365(7)
C57 H57 0.9300
C58 C59 1.367(6)
C58 H58 0.9300
C59 C60 1.386(6)
C59 H59 0.9300
C60 H60 0.9300
